data_4339142
loop_
_publ_author_name
'Fedin, Matvey'
'Veber, Sergey'
'Gromov, Igor'
'Maryunina, Ksenia'
'Fokin, Sergey'
'Romanenko, Galina'
'Sagdeev, Renad'
'Ovcharenko, Victor'
'Bagryanskaya, Elena'

_publ_section_title
;
 Thermally induced spin transitions in nitroxide-copper(II)-nitroxide spin
 triads studied by EPR.
;
_journal_issue 26
_journal_name_full 'Inorganic chemistry'
_journal_page_first 11405
_journal_page_last 11415
_journal_paper_doi 10.1021/ic7014385
_journal_volume 46
_journal_year 2007
_chemical_formula_sum 'C23 H23 Cu F12 N4 O6'
_chemical_formula_weight 742.99
_chemical_name_systematic
; 
 ? 
;
_space_group_IT_number 15
_symmetry_cell_setting monoclinic
_symmetry_space_group_name_Hall '-C 2yc'
_symmetry_space_group_name_H-M 'C 1 2/c 1'
_atom_sites_solution_hydrogens geom
_atom_sites_solution_primary direct
_atom_sites_solution_secondary difmap
_audit_creation_method SHELXL-97
_cell_angle_alpha 90.00
_cell_angle_beta 126.19
_cell_angle_gamma 90.00
_cell_formula_units_Z 8
_cell_length_a 30.440(2)
_cell_length_b 9.6463(7)
_cell_length_c 25.7769(17)
_cell_measurement_reflns_used 6175
_cell_measurement_temperature 225(2)
_cell_measurement_theta_max 23.21
_cell_measurement_theta_min 2.27
_cell_volume 6108.6(7)
_computing_cell_refinement 'Bruker SMART'
_computing_data_collection 'Bruker SMART'
_computing_data_reduction 'Bruker SAINT'
_computing_molecular_graphics 'Bruker SHELXTL'
_computing_publication_material 'Bruker SHELXTL'
_computing_structure_refinement 'SHELXL-97 (Sheldrick, 1997)'
_computing_structure_solution 'SHELXS-97 (Sheldrick, 1990)'
_diffrn_ambient_temperature 225(2)
_diffrn_measured_fraction_theta_full 1.000
_diffrn_measured_fraction_theta_max 1.000
_diffrn_measurement_device_type 'CCD area detector'
_diffrn_measurement_method 'phi and omega scans'
_diffrn_radiation_monochromator graphite
_diffrn_radiation_source 'fine-focus sealed tube'
_diffrn_radiation_type MoK\a
_diffrn_radiation_wavelength 0.71073
_diffrn_reflns_av_R_equivalents 0.0782
_diffrn_reflns_av_sigmaI/netI 0.0535
_diffrn_reflns_limit_h_max 33
_diffrn_reflns_limit_h_min -25
_diffrn_reflns_limit_k_max 10
_diffrn_reflns_limit_k_min -10
_diffrn_reflns_limit_l_max 28
_diffrn_reflns_limit_l_min -28
_diffrn_reflns_number 12779
_diffrn_reflns_theta_full 23.29
_diffrn_reflns_theta_max 23.29
_diffrn_reflns_theta_min 1.66
_exptl_absorpt_coefficient_mu 0.832
_exptl_absorpt_correction_type none
_exptl_crystal_colour dark
_exptl_crystal_density_diffrn 1.616
_exptl_crystal_density_meas 0
_exptl_crystal_density_method 'not measured'
_exptl_crystal_F_000 2992
_refine_diff_density_max 0.459
_refine_diff_density_min -0.262
_refine_diff_density_rms 0.079
_refine_ls_extinction_coef 0.00000(8)
_refine_ls_extinction_expression Fc^*^=kFc[1+0.001xFc^2^\l^3^/sin(2\q)]^-1/4^
_refine_ls_extinction_method SHELXL
_refine_ls_goodness_of_fit_ref 0.677
_refine_ls_hydrogen_treatment mixed
_refine_ls_matrix_type full
_refine_ls_number_parameters 627
_refine_ls_number_reflns 4411
_refine_ls_number_restraints 0
_refine_ls_restrained_S_all 0.677
_refine_ls_R_factor_all 0.0514
_refine_ls_R_factor_gt 0.0443
_refine_ls_shift/su_max 3.495
_refine_ls_shift/su_mean 0.011
_refine_ls_structure_factor_coef Fsqd
_refine_ls_weighting_details 'calc w=1/[\s^2^(Fo^2^)+(0.1449P)^2^+4.8888P] where P=(Fo^2^+2Fc^2^)/3'
_refine_ls_weighting_scheme calc
_refine_ls_wR_factor_gt 0.1148
_refine_ls_wR_factor_ref 0.1269
_reflns_number_gt 3671
_reflns_number_total 4411
_reflns_threshold_expression >2sigma(I)
_cod_data_source_file ic7014385-file002.cif
_cod_data_source_block 225w
_cod_depositor_comments
;
The following automatic conversions were performed:

'_symmetry_cell_setting' value 'Monoclinic' changed to 'monoclinic'
according to
/usr/data/users/saulius/automatic-downloads/retrospective/ACS/lib/dictionaries/cif_core.dic
dictionary named 'cif_core.dic' version 2.4.2 from 2011-04-26.

Automatic conversion script
Id: cif_fix_values 2281 2013-09-26 08:29:07Z andrius 
;
_cod_original_sg_symbol_H-M C2/c
_cod_database_code 4339142

loop_
_symmetry_equiv_pos_as_xyz
'x, y, z'
'-x, y, -z+1/2'
'x+1/2, y+1/2, z'
'-x+1/2, y+1/2, -z+1/2'
'-x, -y, -z'
'x, -y, z-1/2'
'-x+1/2, -y+1/2, -z'
'x+1/2, -y+1/2, z-1/2'

loop_
_atom_site_label
_atom_site_type_symbol
_atom_site_fract_x
_atom_site_fract_y
_atom_site_fract_z
_atom_site_U_iso_or_equiv
_atom_site_adp_type
_atom_site_occupancy
_atom_site_symmetry_multiplicity
_atom_site_calc_flag
_atom_site_refinement_flags
Cu1 Cu 0.2500 0.2500 0.5000 0.03942(19) Uani 1 2 d S
O1 O 0.18211(9) 0.1504(2) 0.42220(11) 0.0592(6) Uani 1 1 d .
C1 C 0.12548(19) -0.0304(5) 0.3583(2) 0.0818(12) Uani 1 1 d .
F1 F 0.0946(6) 0.0676(19) 0.3036(8) 0.105(3) Uani 0.50 1 d P
F2 F 0.1054(7) -0.061(2) 0.3893(11) 0.097(4) Uani 0.50 1 d P
F3 F 0.1269(8) -0.140(2) 0.3310(9) 0.158(9) Uani 0.50 1 d P
F2A F 0.0920(7) -0.028(2) 0.3778(10) 0.118(6) Uani 0.50 1 d P
F3A F 0.1226(9) -0.1593(17) 0.3400(10) 0.120(6) Uani 0.50 1 d P
F1A F 0.0986(9) 0.033(2) 0.3161(10) 0.155(7) Uani 0.50 1 d P
C2 C 0.18242(14) 0.0274(4) 0.40759(15) 0.0570(8) Uani 1 1 d .
C3 C 0.22648(15) -0.0585(4) 0.43100(18) 0.0625(9) Uani 1 1 d .
H3A H 0.2208(13) -0.151(4) 0.4174(16) 0.057(9) Uiso 1 1 d .
C4 C 0.27918(15) -0.0167(3) 0.47739(18) 0.0552(8) Uani 1 1 d .
C5 C 0.3248(2) -0.1189(4) 0.4990(3) 0.0782(11) Uani 1 1 d .
F4 F 0.3603(4) -0.0839(9) 0.4930(7) 0.110(4) Uani 0.50 1 d P
F5 F 0.3084(8) -0.2472(15) 0.4809(9) 0.102(5) Uani 0.50 1 d P
F6 F 0.3120(8) -0.2444(15) 0.4956(9) 0.099(5) Uani 0.50 1 d P
F4A F 0.3554(5) -0.1322(11) 0.5680(4) 0.118(4) Uani 0.50 1 d P
F5A F 0.3673(3) -0.0889(11) 0.5450(7) 0.137(5) Uani 0.50 1 d P
F6A F 0.3324(5) -0.1134(12) 0.4485(6) 0.133(4) Uani 0.50 1 d P
O2 O 0.29524(8) 0.0978(2) 0.50503(11) 0.0528(5) Uani 1 1 d .
Cu2 Cu 0.0000 0.5000 0.5000 0.04086(19) Uani 1 2 d S
O3 O -0.02607(8) 0.5671(2) 0.41428(9) 0.0480(5) Uani 1 1 d .
C6 C -0.04330(19) 0.7112(5) 0.33170(19) 0.0764(11) Uani 1 1 d .
F7 F -0.0447(6) 0.5969(11) 0.2999(4) 0.110(4) Uani 0.50 1 d P
F8 F -0.0925(4) 0.744(2) 0.3075(7) 0.161(8) Uani 0.50 1 d P
F9 F -0.0218(5) 0.7994(14) 0.3169(4) 0.100(3) Uani 0.50 1 d P
F7A F -0.0417(7) 0.8492(12) 0.3238(4) 0.145(6) Uani 0.50 1 d P
F8A F -0.0904(6) 0.676(2) 0.2989(6) 0.149(9) Uani 0.50 1 d P
F9A F -0.0185(8) 0.663(3) 0.3123(7) 0.195(7) Uani 0.50 1 d P
C7 C -0.01327(12) 0.6802(3) 0.40385(14) 0.0496(7) Uani 1 1 d .
C8 C 0.02253(15) 0.7770(4) 0.44795(19) 0.0712(12) Uani 1 1 d .
H8A H 0.0239(15) 0.849(4) 0.4356(19) 0.070(12) Uiso 1 1 d .
C9 C 0.05079(12) 0.7589(3) 0.51313(17) 0.0542(9) Uani 1 1 d .
C10 C 0.0882(2) 0.8769(4) 0.5567(2) 0.0869(15) Uani 1 1 d .
F10 F 0.1205(2) 0.9151(5) 0.5311(3) 0.0758(13) Uani 0.50 1 d P
F11 F 0.1258(4) 0.8353(10) 0.6097(3) 0.135(6) Uani 0.50 1 d P
F12 F 0.0648(4) 0.9878(11) 0.5467(6) 0.097(5) Uani 0.50 1 d P
F10A F 0.0756(4) 0.8960(7) 0.6072(3) 0.120(2) Uani 0.50 1 d P
F11A F 0.1335(3) 0.8666(11) 0.5905(7) 0.149(6) Uani 0.50 1 d P
F12A F 0.0675(6) 0.9967(11) 0.5343(7) 0.130(6) Uani 0.50 1 d P
O4 O 0.05017(7) 0.6568(2) 0.54244(9) 0.0449(5) Uani 1 1 d .
O01 O 0.23207(8) 0.1124(2) 0.55312(10) 0.0507(5) Uani 1 1 d .
N1 N 0.24116(9) 0.1390(3) 0.60788(12) 0.0481(6) Uani 1 1 d .
C01 C 0.28858(12) 0.0776(3) 0.66917(15) 0.0526(8) Uani 1 1 d .
C011 C 0.27324(18) -0.0736(4) 0.6685(2) 0.0666(10) Uani 1 1 d .
H01A H 0.2678(14) -0.115(4) 0.6338(19) 0.058(10) Uiso 1 1 d .
H01B H 0.241(2) -0.086(4) 0.665(2) 0.086(13) Uiso 1 1 d .
H01C H 0.3037(15) -0.120(4) 0.7053(18) 0.063(10) Uiso 1 1 d .
C012 C 0.33992(14) 0.0878(5) 0.6727(2) 0.0662(10) Uani 1 1 d .
H01E H 0.3387(17) 0.037(5) 0.644(2) 0.084(14) Uiso 1 1 d .
H01D H 0.3496(15) 0.185(5) 0.6714(18) 0.074(12) Uiso 1 1 d .
H01F H 0.3684(16) 0.049(4) 0.710(2) 0.067(10) Uiso 1 1 d .
C02 C 0.28786(13) 0.1680(3) 0.71819(15) 0.0558(8) Uani 1 1 d .
C021 C 0.3050(2) 0.0956(5) 0.77988(19) 0.0744(11) Uani 1 1 d .
H02C H 0.2859(16) 0.016(4) 0.7715(18) 0.069(12) Uiso 1 1 d .
H02A H 0.348(2) 0.092(5) 0.809(3) 0.128(19) Uiso 1 1 d .
H02B H 0.3011(15) 0.154(4) 0.8076(19) 0.072(11) Uiso 1 1 d .
C022 C 0.31811(18) 0.3055(5) 0.7335(2) 0.0712(10) Uani 1 1 d .
H02F H 0.3591(19) 0.284(4) 0.758(2) 0.081(12) Uiso 1 1 d .
H02D H 0.3124(16) 0.367(4) 0.759(2) 0.082(12) Uiso 1 1 d .
H02E H 0.3100(18) 0.341(5) 0.698(2) 0.084(14) Uiso 1 1 d .
N2 N 0.22857(11) 0.2047(3) 0.67877(12) 0.0558(7) Uani 1 1 d .
O02 O 0.20557(12) 0.2528(3) 0.70326(13) 0.0757(8) Uani 1 1 d .
C03 C 0.20576(11) 0.1985(3) 0.61528(14) 0.0467(7) Uani 1 1 d .
C04 C 0.15251(12) 0.2485(3) 0.56469(15) 0.0442(7) Uani 1 1 d .
C05 C 0.12593(12) 0.2289(3) 0.50014(16) 0.0511(8) Uani 1 1 d .
H05A H 0.1349(12) 0.182(3) 0.4755(15) 0.047(8) Uiso 1 1 d .
N3 N 0.07838(10) 0.2935(3) 0.47045(13) 0.0563(7) Uani 1 1 d .
C31 C 0.0412(6) 0.3346(16) 0.3958(7) 0.065(3) Uani 0.50 1 d P
H31A H 0.0370 0.4345 0.3916 0.08(3) Uiso 0.50 1 calc PR
H31B H 0.0589 0.3051 0.3764 0.19(10) Uiso 0.50 1 calc PR
C32 C -0.0122(4) 0.2697(9) 0.3623(5) 0.077(2) Uani 0.50 1 d P
H32A H -0.0337 0.2956 0.3173 0.31(11) Uiso 0.50 1 calc PR
H32B H -0.0307 0.3043 0.3800 0.18(6) Uiso 0.50 1 calc PR
C33 C -0.0092(5) 0.1212(11) 0.3673(6) 0.107(3) Uiso 0.50 1 d P
H33F H -0.0451 0.0837 0.3459 0.17(5) Uiso 0.50 1 calc PR
H33D H 0.0126 0.0949 0.4117 0.20(6) Uiso 0.50 1 calc PR
H33E H 0.0071 0.0859 0.3474 0.09(2) Uiso 0.50 1 calc PR
C311 C 0.0335(5) 0.2782(14) 0.4057(6) 0.057(3) Uani 0.50 1 d P
H31D H 0.0017 0.3216 0.3986 0.11(3) Uiso 0.50 1 calc PR
H31C H 0.0257 0.1805 0.3952 0.025(13) Uiso 0.50 1 calc PR
C321 C 0.0463(4) 0.3438(19) 0.3642(4) 0.089(4) Uani 0.50 1 d P
H32C H 0.0799 0.3053 0.3742 0.11(3) Uiso 0.50 1 calc PR
H32D H 0.0516 0.4425 0.3730 0.07(3) Uiso 0.50 1 calc PR
C331 C -0.0003(4) 0.3204(19) 0.2915(4) 0.131(5) Uani 0.50 1 d P
H33A H 0.0120 0.3480 0.2663 0.18(5) Uiso 0.50 1 calc PR
H33B H -0.0314 0.3747 0.2794 0.08(2) Uiso 0.50 1 calc PR
H33C H -0.0100 0.2240 0.2841 0.18(7) Uiso 0.50 1 calc PR
N4 N 0.07131(10) 0.3551(3) 0.51241(13) 0.0513(6) Uani 1 1 d .
C06 C 0.11617(12) 0.3277(3) 0.56918(16) 0.0484(7) Uani 1 1 d .
H06A H 0.1212(12) 0.359(3) 0.6068(16) 0.046(8) Uiso 1 1 d .

loop_
_atom_site_aniso_label
_atom_site_aniso_U_11
_atom_site_aniso_U_22
_atom_site_aniso_U_33
_atom_site_aniso_U_23
_atom_site_aniso_U_13
_atom_site_aniso_U_12
Cu1 0.0421(3) 0.0397(3) 0.0379(3) -0.00287(18) 0.0244(2) 0.00010(19)
O1 0.0727(15) 0.0553(15) 0.0586(13) 0.0069(11) 0.0437(12) 0.0072(11)
C1 0.077(3) 0.087(3) 0.067(3) -0.010(3) 0.035(2) -0.002(2)
F1 0.076(5) 0.116(9) 0.062(6) 0.041(6) 0.006(4) 0.004(4)
F2 0.055(7) 0.116(7) 0.111(6) 0.007(5) 0.045(6) -0.014(6)
F3 0.074(6) 0.207(19) 0.133(10) -0.117(12) 0.027(7) -0.019(9)
F2A 0.065(8) 0.165(14) 0.119(11) -0.044(10) 0.051(8) -0.019(7)
F3A 0.116(10) 0.078(6) 0.137(9) -0.031(6) 0.059(7) -0.026(6)
F1A 0.134(8) 0.148(13) 0.074(8) 0.067(6) 0.001(6) 0.006(7)
C2 0.069(2) 0.061(2) 0.0500(18) -0.0035(15) 0.0398(17) -0.0044(17)
C3 0.072(2) 0.046(2) 0.076(2) -0.0116(18) 0.048(2) -0.0049(18)
C4 0.070(2) 0.0439(19) 0.075(2) 0.0001(16) 0.056(2) -0.0015(16)
C5 0.080(3) 0.051(2) 0.118(4) -0.001(2) 0.066(3) 0.001(2)
F4 0.118(8) 0.072(5) 0.211(12) 0.018(8) 0.136(9) 0.015(5)
F5 0.089(7) 0.048(7) 0.125(8) -0.034(6) 0.040(5) 0.005(5)
F6 0.110(9) 0.057(9) 0.156(12) 0.037(7) 0.093(9) 0.012(6)
F4A 0.136(8) 0.113(7) 0.089(4) 0.024(4) 0.056(5) 0.064(6)
F5A 0.063(4) 0.108(8) 0.179(12) -0.049(9) 0.038(7) 0.016(4)
F6A 0.187(11) 0.106(7) 0.213(11) 0.042(7) 0.176(10) 0.058(7)
O2 0.0580(13) 0.0447(13) 0.0709(14) -0.0036(11) 0.0465(12) -0.0034(10)
Cu2 0.0364(3) 0.0378(3) 0.0439(3) -0.00031(19) 0.0212(2) -0.00674(19)
O3 0.0484(11) 0.0438(12) 0.0485(11) 0.0002(9) 0.0268(10) -0.0039(9)
C6 0.075(3) 0.083(3) 0.055(2) 0.014(2) 0.029(2) -0.013(3)
F7 0.149(10) 0.109(5) 0.051(3) -0.009(3) 0.048(4) -0.032(6)
F8 0.063(7) 0.31(2) 0.082(8) 0.102(10) 0.029(6) 0.077(11)
F9 0.124(6) 0.108(7) 0.065(3) -0.003(5) 0.055(4) -0.061(6)
F7A 0.211(14) 0.105(7) 0.058(4) 0.032(4) 0.046(6) -0.002(7)
F8A 0.108(12) 0.219(14) 0.049(4) -0.002(6) 0.007(6) -0.091(12)
F9A 0.226(16) 0.30(2) 0.112(9) 0.056(12) 0.130(11) 0.101(15)
C7 0.0415(16) 0.051(2) 0.0496(17) 0.0074(14) 0.0234(14) -0.0005(14)
C8 0.057(2) 0.059(2) 0.065(2) 0.0249(19) 0.0175(18) -0.0143(18)
C9 0.0390(17) 0.0412(19) 0.060(2) 0.0079(14) 0.0171(16) -0.0060(12)
C10 0.065(3) 0.056(3) 0.076(3) 0.014(2) 0.006(2) -0.018(2)
F10 0.073(3) 0.064(3) 0.096(3) -0.018(2) 0.053(3) -0.037(2)
F11 0.124(9) 0.096(5) 0.047(3) 0.018(3) -0.027(4) -0.076(5)
F12 0.058(4) 0.096(9) 0.128(9) -0.058(7) 0.050(5) -0.004(4)
F10A 0.154(6) 0.087(4) 0.108(5) -0.042(3) 0.071(4) -0.052(4)
F11A 0.036(4) 0.105(7) 0.218(14) -0.059(8) 0.026(6) -0.019(4)
F12A 0.160(10) 0.047(5) 0.087(5) 0.000(4) 0.019(5) -0.032(5)
O4 0.0334(10) 0.0411(12) 0.0508(11) 0.0006(9) 0.0196(9) -0.0052(8)
O01 0.0442(11) 0.0524(12) 0.0496(12) -0.0057(9) 0.0245(10) 0.0047(9)
N1 0.0390(13) 0.0492(15) 0.0454(14) -0.0037(11) 0.0190(11) 0.0065(11)
C01 0.0416(16) 0.054(2) 0.0462(16) 0.0028(14) 0.0170(14) 0.0066(14)
C011 0.064(3) 0.051(2) 0.066(2) -0.0009(19) 0.027(2) 0.0086(18)
C012 0.0404(19) 0.079(3) 0.059(2) 0.011(2) 0.0183(18) 0.0141(18)
C02 0.0494(18) 0.053(2) 0.0452(16) 0.0020(14) 0.0170(14) 0.0043(14)
C021 0.085(3) 0.069(3) 0.053(2) 0.0056(19) 0.031(2) 0.002(2)
C022 0.071(3) 0.063(3) 0.058(2) -0.007(2) 0.026(2) -0.008(2)
N2 0.0581(16) 0.0526(16) 0.0541(16) -0.0022(13) 0.0318(14) 0.0055(13)
O02 0.0840(18) 0.087(2) 0.0662(16) -0.0008(13) 0.0500(15) 0.0171(14)
C03 0.0420(16) 0.0430(17) 0.0497(17) -0.0030(13) 0.0240(14) 0.0002(13)
C04 0.0374(16) 0.0412(17) 0.0523(18) -0.0039(12) 0.0255(15) -0.0027(12)
C05 0.0375(16) 0.0530(19) 0.0560(19) -0.0105(15) 0.0239(15) 0.0015(14)
N3 0.0363(14) 0.0658(17) 0.0552(15) -0.0128(14) 0.0206(13) 0.0023(12)
C31 0.049(6) 0.084(10) 0.046(7) -0.002(7) 0.019(5) 0.011(6)
C32 0.074(6) 0.079(6) 0.068(5) -0.005(4) 0.036(5) 0.003(4)
C311 0.036(6) 0.074(8) 0.038(5) 0.005(5) 0.010(4) 0.016(5)
C321 0.049(5) 0.156(12) 0.048(5) 0.000(6) 0.020(4) 0.010(5)
C331 0.086(7) 0.234(18) 0.037(4) 0.006(6) 0.017(4) 0.048(9)
N4 0.0364(14) 0.0560(16) 0.0559(15) -0.0091(12) 0.0242(13) -0.0016(11)
C06 0.0426(17) 0.0485(18) 0.0547(19) -0.0030(15) 0.0290(16) 0.0002(13)

loop_
_atom_type_symbol
_atom_type_description
_atom_type_scat_dispersion_real
_atom_type_scat_dispersion_imag
_atom_type_scat_source
C C 0.0033 0.0016 'International Tables Vol C Tables 4.2.6.8 and 6.1.1.4'
H H 0.0000 0.0000 'International Tables Vol C Tables 4.2.6.8 and 6.1.1.4'
N N 0.0061 0.0033 'International Tables Vol C Tables 4.2.6.8 and 6.1.1.4'
O O 0.0106 0.0060 'International Tables Vol C Tables 4.2.6.8 and 6.1.1.4'
F F 0.0171 0.0103 'International Tables Vol C Tables 4.2.6.8 and 6.1.1.4'
Cu Cu 0.3201 1.2651 'International Tables Vol C Tables 4.2.6.8 and 6.1.1.4'

loop_
_geom_angle_atom_site_label_1
_geom_angle_atom_site_label_2
_geom_angle_atom_site_label_3
_geom_angle
_geom_angle_site_symmetry_1
_geom_angle_site_symmetry_3
O2 Cu1 O2 180.000(1) 7_556 .
O2 Cu1 O1 88.69(9) 7_556 7_556
O2 Cu1 O1 91.31(9) . 7_556
O2 Cu1 O1 91.31(9) 7_556 .
O2 Cu1 O1 88.69(9) . .
O1 Cu1 O1 180.0 7_556 .
O2 Cu1 O01 94.04(8) 7_556 .
O2 Cu1 O01 85.96(8) . .
O1 Cu1 O01 98.59(8) 7_556 .
O1 Cu1 O01 81.41(8) . .
O2 Cu1 O01 85.96(8) 7_556 7_556
O2 Cu1 O01 94.04(8) . 7_556
O1 Cu1 O01 81.41(8) 7_556 7_556
O1 Cu1 O01 98.59(8) . 7_556
O01 Cu1 O01 180.0 . 7_556
C2 O1 Cu1 123.4(2) . .
F1A C1 F2 113.3(16) . .
F1A C1 F3 99.6(19) . .
F2 C1 F3 109.4(16) . .
F1A C1 F3A 108.9(17) . .
F2 C1 F3A 93.0(15) . .
F3 C1 F3A 16(2) . .
F1A C1 F2A 94.2(17) . .
F2 C1 F2A 19.6(14) . .
F3 C1 F2A 119.1(15) . .
F3A C1 F2A 104.0(14) . .
F1A C1 F1 7.0(18) . .
F2 C1 F1 117.7(11) . .
F3 C1 F1 102.3(13) . .
F3A C1 F1 113.1(13) . .
F2A C1 F1 98.3(11) . .
F1A C1 C2 116.2(13) . .
F2 C1 C2 106.6(10) . .
F3 C1 C2 111.6(10) . .
F3A C1 C2 116.6(10) . .
F2A C1 C2 114.2(9) . .
F1 C1 C2 109.2(8) . .
C1 F3 F1A 36.1(10) . .
C1 F1A F3 44.3(12) . .
O1 C2 C3 128.3(3) . .
O1 C2 C1 113.1(3) . .
C3 C2 C1 118.6(4) . .
C2 C3 C4 122.5(3) . .
O2 C4 C3 128.2(3) . .
O2 C4 C5 113.7(3) . .
C3 C4 C5 118.2(3) . .
F5A C5 F4 61.8(8) . .
F5A C5 F6 115.0(12) . .
F4 C5 F6 121.1(10) . .
F5A C5 F5 123.9(11) . .
F4 C5 F5 113.2(10) . .
F6 C5 F5 14.5(14) . .
F5A C5 F6A 103.7(9) . .
F4 C5 F6A 42.2(6) . .
F6 C5 F6A 100.4(9) . .
F5 C5 F6A 86.8(10) . .
F5A C5 F4A 41.1(8) . .
F4 C5 F4A 101.7(9) . .
F6 C5 F4A 87.0(10) . .
F5 C5 F4A 100.8(9) . .
F6A C5 F4A 141.2(7) . .
F5A C5 C4 116.0(5) . .
F4 C5 C4 117.3(5) . .
F6 C5 C4 114.9(10) . .
F5 C5 C4 114.2(10) . .
F6A C5 C4 104.1(6) . .
F4A C5 C4 107.1(5) . .
F6A F4 C5 81.3(11) . .
F6A F4 F5A 137.5(14) . .
C5 F4 F5A 56.7(6) . .
F5A F4A C5 53.3(8) . .
F4A F5A C5 85.6(12) . .
F4A F5A F4 144.1(16) . .
C5 F5A F4 61.5(7) . .
F4 F6A C5 56.5(8) . .
C4 O2 Cu1 127.0(2) . .
O4 Cu2 O4 180.0 5_566 .
O4 Cu2 O3 92.16(8) 5_566 5_566
O4 Cu2 O3 87.84(8) . 5_566
O4 Cu2 O3 87.84(8) 5_566 .
O4 Cu2 O3 92.16(8) . .
O3 Cu2 O3 180.00(6) 5_566 .
O4 Cu2 N4 88.32(8) 5_566 .
O4 Cu2 N4 91.68(8) . .
O3 Cu2 N4 85.78(9) 5_566 .
O3 Cu2 N4 94.22(9) . .
O4 Cu2 N4 91.68(8) 5_566 5_566
O4 Cu2 N4 88.32(8) . 5_566
O3 Cu2 N4 94.22(9) 5_566 5_566
O3 Cu2 N4 85.78(9) . 5_566
N4 Cu2 N4 180.00(14) . 5_566
C7 O3 Cu2 124.32(19) . .
F8A C6 F9A 111.9(13) . .
F8A C6 F9 126.2(9) . .
F9A C6 F9 65.0(10) . .
F8A C6 F8 33.0(11) . .
F9A C6 F8 136.7(10) . .
F9 C6 F8 110.6(10) . .
F8A C6 F7A 107.7(10) . .
F9A C6 F7A 103.3(11) . .
F9 C6 F7A 38.7(6) . .
F8 C6 F7A 79.4(10) . .
F8A C6 F7 75.5(10) . .
F9A C6 F7 41.2(12) . .
F9 C6 F7 101.6(8) . .
F8 C6 F7 107.4(10) . .
F7A C6 F7 134.3(7) . .
F8A C6 C7 113.9(8) . .
F9A C6 C7 110.5(7) . .
F9 C6 C7 116.8(5) . .
F8 C6 C7 109.1(8) . .
F7A C6 C7 109.0(5) . .
F7 C6 C7 110.8(5) . .
F9A F7 C6 61.1(12) . .
F9A F7 F8A 104.2(17) . .
C6 F7 F8A 47.8(6) . .
F8A F8 C6 67.8(16) . .
F8A F8 F7A 113(2) . .
C6 F8 F7A 52.3(7) . .
F7A F9 F9A 131.4(15) . .
F7A F9 C6 76.2(11) . .
F9A F9 C6 55.9(7) . .
F9 F7A C6 65.1(10) . .
F9 F7A F8 105.5(14) . .
C6 F7A F8 48.3(7) . .
F8 F8A C6 79.2(15) . .
F8 F8A F7 134(2) . .
C6 F8A F7 56.8(8) . .
F7 F9A F9 128(2) . .
F7 F9A C6 77.7(16) . .
F9 F9A C6 59.1(8) . .
O3 C7 C8 128.0(3) . .
O3 C7 C6 113.2(3) . .
C8 C7 C6 118.8(3) . .
C7 C8 C9 122.9(3) . .
O4 C9 C8 128.2(3) . .
O4 C9 C10 114.4(3) . .
C8 C9 C10 117.4(3) . .
F11A C10 F11 35.9(8) . .
F11A C10 F12 122.5(8) . .
F11 C10 F12 124.4(10) . .
F11A C10 F12A 118.9(9) . .
F11 C10 F12A 133.4(9) . .
F12 C10 F12A 17.5(10) . .
F11A C10 F10 62.8(9) . .
F11 C10 F10 98.5(8) . .
F12 C10 F10 98.2(6) . .
F12A C10 F10 81.8(7) . .
F11A C10 C9 123.1(7) . .
F11 C10 C9 112.1(5) . .
F12 C10 C9 114.0(6) . .
F12A C10 C9 112.7(7) . .
F10 C10 C9 104.8(4) . .
F11A C10 F10A 99.0(8) . .
F11 C10 F10A 68.7(7) . .
F12 C10 F10A 71.0(8) . .
F12A C10 F10A 88.4(8) . .
F10 C10 F10A 150.5(4) . .
C9 C10 F10A 104.7(4) . .
F11A F10 C10 44.7(3) . .
F11A F11 C10 64.4(10) . .
F11A F11 F10A 120.5(16) . .
C10 F11 F10A 66.1(7) . .
C10 F12 F10A 64.4(7) . .
C10 F10A F11 45.2(4) . .
C10 F10A F12 44.6(4) . .
F11 F10A F12 83.4(5) . .
F11 F11A C10 79.7(12) . .
F11 F11A F10 151.2(14) . .
C10 F11A F10 72.4(9) . .
C9 O4 Cu2 123.8(2) . .
N1 O01 Cu1 126.06(18) . .
O01 N1 C03 124.9(2) . .
O01 N1 C01 121.7(2) . .
C03 N1 C01 112.2(2) . .
C012 C01 N1 110.8(3) . .
C012 C01 C011 111.1(3) . .
N1 C01 C011 105.6(3) . .
C012 C01 C02 115.2(3) . .
N1 C01 C02 99.7(2) . .
C011 C01 C02 113.3(3) . .
N2 C02 C021 110.5(3) . .
N2 C02 C022 105.7(3) . .
C021 C02 C022 110.3(3) . .
N2 C02 C01 99.9(2) . .
C021 C02 C01 115.7(3) . .
C022 C02 C01 113.8(3) . .
O02 N2 C03 125.2(3) . .
O02 N2 C02 122.9(3) . .
C03 N2 C02 111.3(3) . .
N1 C03 N2 108.2(3) . .
N1 C03 C04 126.1(3) . .
N2 C03 C04 125.6(3) . .
C05 C04 C06 104.3(3) . .
C05 C04 C03 126.7(3) . .
C06 C04 C03 129.0(3) . .
N3 C05 C04 107.3(3) . .
C05 N3 N4 112.2(3) . .
C05 N3 C311 126.8(6) . .
N4 N3 C311 119.4(6) . .
C05 N3 C31 124.4(6) . .
N4 N3 C31 121.1(6) . .
C311 N3 C31 25.8(5) . .
C32 C31 N3 110.8(11) . .
C31 C32 C33 112.7(10) . .
N3 C311 C321 109.1(10) . .
C311 C321 C331 111.5(10) . .
C06 N4 N3 104.5(2) . .
C06 N4 Cu2 121.5(2) . .
N3 N4 Cu2 133.92(19) . .
N4 C06 C04 111.7(3) . .

loop_
_geom_bond_atom_site_label_1
_geom_bond_atom_site_label_2
_geom_bond_distance
_geom_bond_site_symmetry_2
Cu1 O2 1.964(2) 7_556
Cu1 O2 1.964(2) .
Cu1 O1 2.079(2) 7_556
Cu1 O1 2.079(2) .
Cu1 O01 2.195(2) .
Cu1 O01 2.195(2) 7_556
O1 C2 1.246(4) .
C1 F1A 1.084(15) .
C1 F2 1.29(2) .
C1 F3 1.29(2) .
C1 F3A 1.314(19) .
C1 F2A 1.38(2) .
C1 F1 1.483(13) .
C1 C2 1.526(6) .
F3 F1A 1.81(3) .
C2 C3 1.377(5) .
C3 C4 1.379(5) .
C4 O2 1.247(4) .
C4 C5 1.517(5) .
C5 F5A 1.163(9) .
C5 F4 1.223(9) .
C5 F6 1.258(14) .
C5 F5 1.313(15) .
C5 F6A 1.449(11) .
C5 F4A 1.447(11) .
F4 F6A 0.984(13) .
F4 F5A 1.226(15) .
F4A F5A 0.955(14) .
Cu2 O4 1.9605(18) 5_566
Cu2 O4 1.9605(19) .
Cu2 O3 1.9647(19) 5_566
Cu2 O3 1.9648(19) .
Cu2 N4 2.439(2) .
Cu2 N4 2.439(2) 5_566
O3 C7 1.240(4) .
C6 F8A 1.204(12) .
C6 F9A 1.218(12) .
C6 F9 1.262(9) .
C6 F8 1.277(12) .
C6 F7A 1.351(11) .
C6 F7 1.360(13) .
C6 C7 1.542(5) .
F7 F9A 0.92(2) .
F7 F8A 1.57(2) .
F8 F8A 0.71(2) .
F8 F7A 1.68(2) .
F9 F7A 0.869(14) .
F9 F9A 1.33(2) .
C7 C8 1.375(5) .
C8 C9 1.373(5) .
C9 O4 1.249(4) .
C9 C10 1.531(5) .
C10 F11A 1.119(8) .
C10 F11 1.220(9) .
C10 F12 1.225(10) .
C10 F12A 1.279(12) .
C10 F10 1.516(8) .
C10 F10A 1.573(9) .
F10 F11A 1.415(16) .
F11 F11A 0.727(16) .
F11 F10A 1.603(15) .
F12 F10A 1.650(15) .
O01 N1 1.294(3) .
N1 C03 1.330(4) .
N1 C01 1.496(4) .
C01 C012 1.514(5) .
C01 C011 1.529(5) .
C01 C02 1.546(5) .
C02 N2 1.500(4) .
C02 C021 1.520(5) .
C02 C022 1.527(5) .
N2 O02 1.275(4) .
N2 C03 1.350(4) .
C03 C04 1.437(4) .
C04 C05 1.367(5) .
C04 C06 1.404(4) .
C05 N3 1.327(4) .
N3 N4 1.358(4) .
N3 C311 1.408(13) .
N3 C31 1.603(15) .
C31 C32 1.457(16) .
C32 C33 1.435(13) .
C311 C321 1.478(16) .
C321 C331 1.561(13) .
N4 C06 1.310(4) .
